data_7109535
loop_
_publ_author_name
'Xiang Su'
'Chao Chen'
'Yong Wang'
'Junjie Chen'
'Zhenbang Lou'
'Ming Li'

_publ_section_title
;
 One-pot synthesis of quinazoline derivatives via [2+2+2] cascade
 annulation of diaryliodonium salts and two nitriles
;
_journal_name_full Chem.Commun.
_journal_page_first 6752
_journal_paper_doi 10.1039/c3cc43216e
_journal_volume 49
_journal_year 2013
_chemical_formula_moiety 'C19 H20 N2 O'
_chemical_formula_sum 'C19 H20 N2 O'
_chemical_formula_weight 292.37
_chemical_name_systematic
;
?
;
_space_group_IT_number 2
_symmetry_cell_setting triclinic
_symmetry_space_group_name_Hall '-P 1'
_symmetry_space_group_name_H-M 'P -1'
_atom_sites_solution_hydrogens geom
_atom_sites_solution_primary direct
_atom_sites_solution_secondary difmap
_audit_creation_method SHELXL-97
_cell_angle_alpha 71.15(3)
_cell_angle_beta 75.16(2)
_cell_angle_gamma 86.82(3)
_cell_formula_units_Z 2
_cell_length_a 7.482(2)
_cell_length_b 9.231(3)
_cell_length_c 12.345(3)
_cell_measurement_reflns_used 46
_cell_measurement_temperature 295(2)
_cell_measurement_theta_max 12.60
_cell_measurement_theta_min 5.11
_cell_volume 779.6(4)
_computing_cell_refinement 'XSCANS (Bruker, 1997)'
_computing_data_collection 'XSCANS (Bruker, 1997)'
_computing_data_reduction 'XSCANS (Bruker, 1997)'
_computing_molecular_graphics 'SHELXTL (Bruker, 1997)'
_computing_publication_material 'SHELXTL (Bruker, 1997)'
_computing_structure_refinement 'SHELXL-97 (Sheldrick, 1997)'
_computing_structure_solution 'SHELXS-97 (Sheldrick, 1990)'
_diffrn_ambient_temperature 295(2)
_diffrn_measured_fraction_theta_full 0.991
_diffrn_measured_fraction_theta_max 0.991
_diffrn_measurement_device_type 'Bruker P4'
_diffrn_measurement_method '\w scans'
_diffrn_radiation_monochromator graphite
_diffrn_radiation_source 'fine-focus sealed tube'
_diffrn_radiation_type MoK\a
_diffrn_radiation_wavelength 0.71073
_diffrn_reflns_av_R_equivalents 0.0371
_diffrn_reflns_av_sigmaI/netI 0.0640
_diffrn_reflns_limit_h_max 9
_diffrn_reflns_limit_h_min -1
_diffrn_reflns_limit_k_max 10
_diffrn_reflns_limit_k_min -10
_diffrn_reflns_limit_l_max 14
_diffrn_reflns_limit_l_min -14
_diffrn_reflns_number 3573
_diffrn_reflns_theta_full 25.50
_diffrn_reflns_theta_max 25.50
_diffrn_reflns_theta_min 1.80
_diffrn_standards_decay_% 0
_diffrn_standards_interval_count 97
_diffrn_standards_number 3
_exptl_absorpt_coefficient_mu 0.078
_exptl_absorpt_correction_type none
_exptl_crystal_colour colorless
_exptl_crystal_density_diffrn 1.245
_exptl_crystal_density_meas ?
_exptl_crystal_density_method 'not measured'
_exptl_crystal_description prism
_exptl_crystal_F_000 312
_exptl_crystal_size_max 0.60
_exptl_crystal_size_mid 0.40
_exptl_crystal_size_min 0.20
_refine_diff_density_max 0.171
_refine_diff_density_min -0.146
_refine_diff_density_rms 0.037
_refine_ls_extinction_method none
_refine_ls_goodness_of_fit_ref 1.036
_refine_ls_hydrogen_treatment constr
_refine_ls_matrix_type full
_refine_ls_number_parameters 201
_refine_ls_number_reflns 2871
_refine_ls_number_restraints 0
_refine_ls_restrained_S_all 1.036
_refine_ls_R_factor_all 0.1237
_refine_ls_R_factor_gt 0.0599
_refine_ls_shift/su_max 0.000
_refine_ls_shift/su_mean 0.000
_refine_ls_structure_factor_coef Fsqd
_refine_ls_weighting_details 'calc w=1/[\s^2^(Fo^2^)+(0.0010P)^2^+0.4000P] where P=(Fo^2^+2Fc^2^)/3'
_refine_ls_weighting_scheme calc
_refine_ls_wR_factor_gt 0.1129
_refine_ls_wR_factor_ref 0.1339
_reflns_number_gt 1462
_reflns_number_total 2871
_reflns_threshold_expression I>2sigma(I)
_cod_data_source_file c3cc43216e.txt
_cod_data_source_block chenc-20
_cod_depositor_comments
;
The following automatic conversions were performed:

'_exptl_crystal_density_meas' value 'none' was changed to '?' - the
value is perceived as not measured.

Automatic conversion script
Id: cif_fix_values 3008 2015-01-20 13:52:24Z robertas 
;
_cod_original_cell_volume 779.7(4)
_cod_original_sg_symbol_H-M P-1
_cod_database_code 7109535

loop_
_symmetry_equiv_pos_as_xyz
'x, y, z'
'-x, -y, -z'

loop_
_atom_site_label
_atom_site_type_symbol
_atom_site_fract_x
_atom_site_fract_y
_atom_site_fract_z
_atom_site_U_iso_or_equiv
_atom_site_adp_type
_atom_site_occupancy
_atom_site_symmetry_multiplicity
_atom_site_calc_flag
_atom_site_refinement_flags
O1 O 0.5952(3) 0.11205(19) 0.10749(15) 0.0832(6) Uani 1 1 d .
N1 N 0.2667(3) 0.53945(19) 0.42005(16) 0.0529(5) Uani 1 1 d .
N2 N 0.3327(3) 0.3124(2) 0.56418(16) 0.0564(6) Uani 1 1 d .
C1 C 0.2000(3) 0.6036(2) 0.5021(2) 0.0507(6) Uani 1 1 d .
C2 C 0.1893(3) 0.5254(2) 0.6227(2) 0.0518(6) Uani 1 1 d .
C3 C 0.1119(4) 0.5848(3) 0.7151(2) 0.0686(8) Uani 1 1 d .
H3 H 0.0633 0.6821 0.6984 0.082 Uiso 1 1 calc R
C4 C 0.1074(4) 0.5020(3) 0.8278(2) 0.0814(9) Uani 1 1 d .
H4 H 0.0557 0.5428 0.8882 0.098 Uiso 1 1 calc R
C5 C 0.1795(4) 0.3559(3) 0.8550(2) 0.0795(9) Uani 1 1 d .
H5 H 0.1745 0.2995 0.9333 0.095 Uiso 1 1 calc R
C6 C 0.2572(4) 0.2955(3) 0.7671(2) 0.0711(8) Uani 1 1 d .
H6 H 0.3075 0.1988 0.7853 0.085 Uiso 1 1 calc R
C7 C 0.2614(3) 0.3787(3) 0.6496(2) 0.0535(6) Uani 1 1 d .
C8 C 0.3290(3) 0.3937(2) 0.4568(2) 0.0514(6) Uani 1 1 d .
C9 C 0.1347(4) 0.7644(2) 0.4630(2) 0.0585(7) Uani 1 1 d .
H9A H 0.2056 0.8285 0.4865 0.070 Uiso 1 1 calc R
H9B H 0.0065 0.7653 0.5057 0.070 Uiso 1 1 calc R
C10 C 0.1477(3) 0.8363(2) 0.3331(2) 0.0564(7) Uani 1 1 d .
H10A H 0.0910 0.7674 0.3058 0.068 Uiso 1 1 calc R
H10B H 0.2769 0.8517 0.2899 0.068 Uiso 1 1 calc R
C11 C 0.0532(4) 0.9883(3) 0.3072(2) 0.0677(8) Uani 1 1 d .
H11A H -0.0751 0.9725 0.3521 0.081 Uiso 1 1 calc R
H11B H 0.1113 1.0569 0.3341 0.081 Uiso 1 1 calc R
C12 C 0.0599(4) 1.0641(3) 0.1780(2) 0.0812(9) Uani 1 1 d .
H12A H 0.1865 1.0843 0.1332 0.122 Uiso 1 1 calc R
H12B H -0.0042 1.1586 0.1680 0.122 Uiso 1 1 calc R
H12C H 0.0018 0.9974 0.1506 0.122 Uiso 1 1 calc R
C13 C 0.3969(3) 0.3237(2) 0.3618(2) 0.0514(6) Uani 1 1 d .
C14 C 0.3931(4) 0.3984(3) 0.2475(2) 0.0645(8) Uani 1 1 d .
H14 H 0.3462 0.4963 0.2281 0.077 Uiso 1 1 calc R
C15 C 0.4570(4) 0.3323(3) 0.1596(2) 0.0700(8) Uani 1 1 d .
H15 H 0.4519 0.3847 0.0823 0.084 Uiso 1 1 calc R
C16 C 0.5283(4) 0.1884(3) 0.1874(2) 0.0608(7) Uani 1 1 d .
C17 C 0.5324(4) 0.1114(3) 0.3013(2) 0.0664(8) Uani 1 1 d .
H17 H 0.5798 0.0137 0.3203 0.080 Uiso 1 1 calc R
C18 C 0.4669(4) 0.1776(3) 0.3878(2) 0.0605(7) Uani 1 1 d .
H18 H 0.4694 0.1237 0.4653 0.073 Uiso 1 1 calc R
C19 C 0.6247(5) 0.1962(3) -0.0138(2) 0.1044(12) Uani 1 1 d .
H19A H 0.5080 0.2263 -0.0316 0.157 Uiso 1 1 calc R
H19B H 0.6861 0.1338 -0.0603 0.157 Uiso 1 1 calc R
H19C H 0.7003 0.2859 -0.0319 0.157 Uiso 1 1 calc R

loop_
_atom_site_aniso_label
_atom_site_aniso_U_11
_atom_site_aniso_U_22
_atom_site_aniso_U_33
_atom_site_aniso_U_23
_atom_site_aniso_U_13
_atom_site_aniso_U_12
O1 0.1189(16) 0.0729(11) 0.0636(11) -0.0367(9) -0.0203(11) 0.0320(11)
N1 0.0609(13) 0.0454(10) 0.0542(11) -0.0211(9) -0.0127(10) 0.0085(9)
N2 0.0683(14) 0.0478(11) 0.0545(11) -0.0179(9) -0.0173(10) 0.0076(10)
C1 0.0518(15) 0.0452(12) 0.0540(14) -0.0177(11) -0.0100(12) 0.0052(11)
C2 0.0561(15) 0.0489(13) 0.0487(13) -0.0160(10) -0.0102(11) 0.0045(12)
C3 0.084(2) 0.0599(15) 0.0598(15) -0.0240(12) -0.0123(14) 0.0183(14)
C4 0.109(2) 0.0796(18) 0.0539(16) -0.0292(13) -0.0113(16) 0.0223(17)
C5 0.109(2) 0.0747(18) 0.0490(15) -0.0159(13) -0.0166(15) 0.0148(17)
C6 0.091(2) 0.0629(16) 0.0573(16) -0.0173(13) -0.0199(15) 0.0120(15)
C7 0.0596(16) 0.0524(13) 0.0501(13) -0.0189(11) -0.0138(12) 0.0044(12)
C8 0.0562(15) 0.0436(12) 0.0535(14) -0.0151(11) -0.0131(12) 0.0036(11)
C9 0.0660(17) 0.0491(13) 0.0607(15) -0.0213(11) -0.0134(13) 0.0108(12)
C10 0.0634(16) 0.0470(12) 0.0563(14) -0.0174(11) -0.0116(12) 0.0105(12)
C11 0.0789(19) 0.0522(14) 0.0672(16) -0.0186(12) -0.0151(14) 0.0217(14)
C12 0.104(2) 0.0632(16) 0.0741(18) -0.0209(14) -0.0251(16) 0.0260(16)
C13 0.0592(16) 0.0428(12) 0.0543(13) -0.0183(10) -0.0161(12) 0.0092(11)
C14 0.090(2) 0.0467(13) 0.0562(15) -0.0170(12) -0.0193(14) 0.0177(14)
C15 0.101(2) 0.0558(15) 0.0510(14) -0.0172(12) -0.0186(15) 0.0163(15)
C16 0.0762(18) 0.0526(13) 0.0579(14) -0.0270(12) -0.0150(13) 0.0138(13)
C17 0.0866(19) 0.0529(14) 0.0655(16) -0.0259(12) -0.0247(14) 0.0235(14)
C18 0.0816(18) 0.0486(13) 0.0547(14) -0.0187(11) -0.0231(13) 0.0139(13)
C19 0.148(3) 0.102(2) 0.0618(18) -0.0402(16) -0.0135(19) 0.037(2)

loop_
_atom_type_symbol
_atom_type_description
_atom_type_scat_dispersion_real
_atom_type_scat_dispersion_imag
_atom_type_scat_source
C C 0.0033 0.0016 'International Tables Vol C Tables 4.2.6.8 and 6.1.1.4'
H H 0.0000 0.0000 'International Tables Vol C Tables 4.2.6.8 and 6.1.1.4'
N N 0.0061 0.0033 'International Tables Vol C Tables 4.2.6.8 and 6.1.1.4'
O O 0.0106 0.0060 'International Tables Vol C Tables 4.2.6.8 and 6.1.1.4'

loop_
_geom_angle_atom_site_label_1
_geom_angle_atom_site_label_2
_geom_angle_atom_site_label_3
_geom_angle
C16 O1 C19 117.6(2)
C1 N1 C8 116.7(2)
C8 N2 C7 116.0(2)
N1 C1 C2 121.8(2)
N1 C1 C9 117.4(2)
C2 C1 C9 120.8(2)
C7 C2 C3 118.9(2)
C7 C2 C1 116.5(2)
C3 C2 C1 124.5(2)
C4 C3 C2 120.5(2)
C4 C3 H3 119.7
C2 C3 H3 119.7
C3 C4 C5 120.8(3)
C3 C4 H4 119.6
C5 C4 H4 119.6
C6 C5 C4 120.1(2)
C6 C5 H5 119.9
C4 C5 H5 119.9
C5 C6 C7 120.1(2)
C5 C6 H6 120.0
C7 C6 H6 120.0
N2 C7 C6 118.7(2)
N2 C7 C2 121.7(2)
C6 C7 C2 119.6(2)
N2 C8 N1 127.2(2)
N2 C8 C13 118.0(2)
N1 C8 C13 114.9(2)
C1 C9 C10 116.79(19)
C1 C9 H9A 108.1
C10 C9 H9A 108.1
C1 C9 H9B 108.1
C10 C9 H9B 108.1
H9A C9 H9B 107.3
C9 C10 C11 111.8(2)
C9 C10 H10A 109.3
C11 C10 H10A 109.3
C9 C10 H10B 109.3
C11 C10 H10B 109.3
H10A C10 H10B 107.9
C12 C11 C10 113.8(2)
C12 C11 H11A 108.8
C10 C11 H11A 108.8
C12 C11 H11B 108.8
C10 C11 H11B 108.8
H11A C11 H11B 107.7
C11 C12 H12A 109.5
C11 C12 H12B 109.5
H12A C12 H12B 109.5
C11 C12 H12C 109.5
H12A C12 H12C 109.5
H12B C12 H12C 109.5
C14 C13 C18 117.8(2)
C14 C13 C8 122.1(2)
C18 C13 C8 120.2(2)
C13 C14 C15 121.6(2)
C13 C14 H14 119.2
C15 C14 H14 119.2
C16 C15 C14 119.5(2)
C16 C15 H15 120.3
C14 C15 H15 120.3
C17 C16 O1 115.8(2)
C17 C16 C15 119.8(2)
O1 C16 C15 124.4(2)
C16 C17 C18 120.1(2)
C16 C17 H17 119.9
C18 C17 H17 119.9
C17 C18 C13 121.2(2)
C17 C18 H18 119.4
C13 C18 H18 119.4
O1 C19 H19A 109.5
O1 C19 H19B 109.5
H19A C19 H19B 109.5
O1 C19 H19C 109.5
H19A C19 H19C 109.5
H19B C19 H19C 109.5

loop_
_geom_bond_atom_site_label_1
_geom_bond_atom_site_label_2
_geom_bond_distance
O1 C16 1.370(3)
O1 C19 1.411(3)
N1 C1 1.312(3)
N1 C8 1.370(3)
N2 C8 1.302(3)
N2 C7 1.366(3)
C1 C2 1.413(3)
C1 C9 1.501(3)
C2 C7 1.398(3)
C2 C3 1.403(3)
C3 C4 1.347(3)
C3 H3 0.9300
C4 C5 1.393(4)
C4 H4 0.9300
C5 C6 1.364(3)
C5 H5 0.9300
C6 C7 1.398(3)
C6 H6 0.9300
C8 C13 1.483(3)
C9 C10 1.504(3)
C9 H9A 0.9700
C9 H9B 0.9700
C10 C11 1.512(3)
C10 H10A 0.9700
C10 H10B 0.9700
C11 C12 1.510(3)
C11 H11A 0.9700
C11 H11B 0.9700
C12 H12A 0.9600
C12 H12B 0.9600
C12 H12C 0.9600
C13 C14 1.363(3)
C13 C18 1.387(3)
C14 C15 1.381(3)
C14 H14 0.9300
C15 C16 1.373(3)
C15 H15 0.9300
C16 C17 1.363(3)
C17 C18 1.369(3)
C17 H17 0.9300
C18 H18 0.9300
C19 H19A 0.9600
C19 H19B 0.9600
C19 H19C 0.9600
